data_2007806
loop_
_publ_author_name
'Linden, Anthony'
'Akineri, G\"ulnur'
'Noyan, Seda'
'G\"ozler, Tekant'
'Hesse, Manfred'

_publ_section_title
;
 <i>Amaryllidaceae</i> Alkaloids: (+)-Tazettine,
 (+)-3-<i>O</i>-Demethylcriwelline and (+)-3-Epimacronine at 173 K
;
_journal_issue 11
_journal_name_full 'Acta Crystallographica Section C'
_journal_page_first 1653
_journal_page_last 1659
_journal_paper_doi 10.1107/S0108270198006933
_journal_volume 54
_journal_year 1998
_chemical_formula_moiety 'C18 H21 N O5'
_chemical_formula_sum 'C18 H21 N O5'
_chemical_formula_weight 331.37
_chemical_melting_point 485
_chemical_name_common (+)-tazettine
_chemical_name_systematic
;(+)-(3S,4aS,6aS,13bS)-3-methoxy-5-methyl-4,4a,5,6-tetrahydro-3H,8H-[1,3]dioxolo[
6,7][2]benzopyrano[3,4-c]indol-6a-ol
;
_space_group_IT_number 19
_symmetry_cell_setting orthorhombic
_symmetry_space_group_name_Hall 'P 2ac 2ab'
_symmetry_space_group_name_H-M 'P 21 21 21'
_audit_creation_method SHELXL-97
_cell_angle_alpha 90.00
_cell_angle_beta 90.00
_cell_angle_gamma 90.00
_cell_formula_units_Z 4
_cell_length_a 13.342(2)
_cell_length_b 16.8390(10)
_cell_length_c 7.052(2)
_cell_measurement_reflns_used 25
_cell_measurement_temperature 173.0(10)
_cell_measurement_theta_max 20.0
_cell_measurement_theta_min 18.5
_cell_volume 1584.3(5)
_computing_cell_refinement 'MSC/AFC Diffractometer Control Software'
_computing_data_collection
;
MSC/AFC Diffractometer Control Software (Molecular Structure
Corporation, 1991)
;
_computing_data_reduction 'TEXSAN PROCESS (Molecular Structure Corporation, 1989)'
_computing_molecular_graphics 'ORTEPII (Johnson, 1976)'
_computing_publication_material SHELXL97
_computing_structure_refinement 'SHELXL97 (Sheldrick, 1997)'
_computing_structure_solution 'SHELXS86 (Sheldrick, 1990)'
_diffrn_ambient_temperature 173.0(10)
_diffrn_measured_fraction_theta_full 0.999
_diffrn_measured_fraction_theta_max 0.999
_diffrn_measurement_device_type 'Rigaku AFC-5R'
_diffrn_measurement_method \w-2\q
_diffrn_radiation_monochromator graphite
_diffrn_radiation_source 'Rigaku rotating anode generator'
_diffrn_radiation_type MoK\a
_diffrn_radiation_wavelength 0.71069
_diffrn_reflns_av_R_equivalents 0.014
_diffrn_reflns_av_sigmaI/netI 0.0342
_diffrn_reflns_limit_h_max 18
_diffrn_reflns_limit_h_min 0
_diffrn_reflns_limit_k_max 23
_diffrn_reflns_limit_k_min -1
_diffrn_reflns_limit_l_max 9
_diffrn_reflns_limit_l_min -1
_diffrn_reflns_number 3176
_diffrn_reflns_theta_full 30.0
_diffrn_reflns_theta_max 30
_diffrn_reflns_theta_min 2.5
_diffrn_standards_decay_% insignificant
_diffrn_standards_interval_count 150
_diffrn_standards_number 3
_exptl_absorpt_coefficient_mu 0.102
_exptl_absorpt_correction_type none
_exptl_crystal_colour colourless
_exptl_crystal_density_diffrn 1.389
_exptl_crystal_density_method 'not measured'
_exptl_crystal_description prism
_exptl_crystal_F_000 704
_exptl_crystal_size_max 0.40
_exptl_crystal_size_mid 0.27
_exptl_crystal_size_min 0.27
_refine_diff_density_max 0.28
_refine_diff_density_min -0.21
_refine_ls_extinction_coef 0.0061(18)
_refine_ls_extinction_method 'SHELXL97 (Sheldrick, 1997)'
_refine_ls_goodness_of_fit_ref 1.034
_refine_ls_hydrogen_treatment 'H atoms constrained'
_refine_ls_matrix_type full
_refine_ls_number_parameters 221
_refine_ls_number_reflns 3072
_refine_ls_number_restraints 0
_refine_ls_restrained_S_all 1.034
_refine_ls_R_factor_all 0.052
_refine_ls_R_factor_gt 0.039
_refine_ls_shift/su_max 0.001
_refine_ls_shift/su_mean 0.000
_refine_ls_structure_factor_coef Fsqd
_refine_ls_weighting_details 'w = 1/[\s^2^(Fo^2^)+(0.0596P)^2^+0.2133P] where P = (Fo^2^+2Fc^2^)/3'
_refine_ls_weighting_scheme calc
_refine_ls_wR_factor_ref 0.109
_reflns_number_gt 2661
_reflns_number_total 3072
_reflns_threshold_expression I>2\s(I)
_cod_data_source_file fg1465.cif
_cod_data_source_block I
_cod_original_cell_volume 1584.5(5)
_cod_database_code 2007806

loop_
_symmetry_equiv_pos_as_xyz
'x, y, z'
'-x+1/2, -y, z+1/2'
'x+1/2, -y+1/2, -z'
'-x, y+1/2, -z+1/2'

loop_
_atom_site_label
_atom_site_fract_x
_atom_site_fract_y
_atom_site_fract_z
_atom_site_U_iso_or_equiv
_atom_site_adp_type
_atom_site_calc_flag
_atom_site_refinement_flags
_atom_site_occupancy
_atom_site_disorder_assembly
_atom_site_disorder_group
_atom_site_type_symbol
O3 1.28524(10) 0.40400(8) 0.3142(3) 0.0302(3) Uani d . 1 . . O
O6A 0.95779(10) 0.17298(9) 0.5699(2) 0.0267(3) Uani d . 1 . . O
H6a 0.8991 0.1555 0.5799 0.040 Uiso calc R 1 . . H
O7 0.94133(10) 0.13100(8) 0.2550(2) 0.0255(3) Uani d . 1 . . O
O10 1.30892(12) -0.08462(8) 0.3304(3) 0.0349(4) Uani d . 1 . . O
O12 1.39974(10) 0.03281(8) 0.3601(2) 0.0311(3) Uani d . 1 . . O
N5 0.99842(11) 0.29781(9) 0.1566(2) 0.0214(3) Uani d . 1 . . N
C1 1.13415(13) 0.25214(11) 0.5123(3) 0.0207(3) Uani d . 1 . . C
H1 1.1296 0.2308 0.6367 0.025 Uiso calc R 1 . . H
C2 1.17734(13) 0.32287(11) 0.4912(3) 0.0234(4) Uani d . 1 . . C
H2 1.2017 0.3491 0.6012 0.028 Uiso calc R 1 . . H
C3 1.18975(12) 0.36361(10) 0.3029(3) 0.0231(4) Uani d . 1 . . C
H3 1.1354 0.4039 0.2875 0.028 Uiso calc R 1 . . H
C4 1.18433(13) 0.30472(11) 0.1396(3) 0.0235(4) Uani d . 1 . . C
H41 1.2462 0.2722 0.1372 0.028 Uiso calc R 1 . . H
H42 1.1799 0.3340 0.0181 0.028 Uiso calc R 1 . . H
C4a 1.09309(13) 0.25025(10) 0.1602(3) 0.0200(3) Uani d . 1 . . C
H4a 1.0923 0.2116 0.0526 0.024 Uiso calc R 1 . . H
C6 0.93251(14) 0.26918(11) 0.3088(3) 0.0272(4) Uani d . 1 . . C
H61 0.8639 0.2603 0.2598 0.033 Uiso calc R 1 . . H
H62 0.9293 0.3085 0.4129 0.033 Uiso calc R 1 . . H
C6a 0.97745(13) 0.19145(11) 0.3797(3) 0.0221(4) Uani d . 1 . . C
C8 0.98088(14) 0.05420(11) 0.2974(3) 0.0254(4) Uani d . 1 . . C
H81 0.9609 0.0168 0.1959 0.031 Uiso calc R 1 . . H
H82 0.9512 0.0351 0.4177 0.031 Uiso calc R 1 . . H
C8a 1.09359(13) 0.05364(10) 0.3153(3) 0.0209(3) Uani d . 1 . . C
C9 1.14219(15) -0.02063(10) 0.3101(3) 0.0250(4) Uani d . 1 . . C
H9 1.1056 -0.0687 0.2957 0.030 Uiso calc R 1 . . H
C9a 1.24476(15) -0.02049(10) 0.3269(3) 0.0246(4) Uani d . 1 . . C
C11 1.40738(16) -0.05129(12) 0.3240(3) 0.0314(4) Uani d . 1 . . C
H111 1.4378 -0.0606 0.1979 0.038 Uiso calc R 1 . . H
H112 1.4504 -0.0766 0.4210 0.038 Uiso calc R 1 . . H
C12a 1.29878(13) 0.04970(10) 0.3457(3) 0.0222(4) Uani d . 1 . . C
C13 1.25239(13) 0.12241(10) 0.3534(3) 0.0204(3) Uani d . 1 . . C
H12 1.2901 0.1699 0.3681 0.025 Uiso calc R 1 . . H
C13a 1.14670(12) 0.12438(9) 0.3385(3) 0.0180(3) Uani d . 1 . . C
C13b 1.09193(12) 0.20369(9) 0.3504(3) 0.0177(3) Uani d . 1 . . C
C14 1.30395(16) 0.45646(13) 0.1588(4) 0.0434(6) Uani d . 1 . . C
H141 1.3639 0.4882 0.1854 0.065 Uiso calc R 1 . . H
H142 1.2463 0.4918 0.1415 0.065 Uiso calc R 1 . . H
H143 1.3145 0.4254 0.0431 0.065 Uiso calc R 1 . . H
C15 0.95326(17) 0.29700(14) -0.0322(3) 0.0351(5) Uani d . 1 . . C
H151 0.8909 0.3278 -0.0305 0.053 Uiso calc R 1 . . H
H152 0.9386 0.2421 -0.0692 0.053 Uiso calc R 1 . . H
H153 0.9999 0.3206 -0.1236 0.053 Uiso calc R 1 . . H

loop_
_atom_site_aniso_label
_atom_site_aniso_U_11
_atom_site_aniso_U_22
_atom_site_aniso_U_33
_atom_site_aniso_U_12
_atom_site_aniso_U_13
_atom_site_aniso_U_23
O3 0.0204(6) 0.0255(6) 0.0448(9) -0.0053(5) -0.0042(6) 0.0116(7)
O6A 0.0215(6) 0.0340(7) 0.0248(7) -0.0036(6) 0.0046(5) 0.0033(6)
O7 0.0223(6) 0.0260(6) 0.0282(7) -0.0043(5) -0.0059(6) 0.0023(6)
O10 0.0433(8) 0.0209(6) 0.0406(9) 0.0109(6) 0.0014(8) -0.0006(7)
O12 0.0261(6) 0.0288(6) 0.0385(9) 0.0104(5) 0.0050(7) 0.0007(7)
N5 0.0211(7) 0.0230(7) 0.0203(7) 0.0030(5) -0.0027(6) 0.0013(7)
C1 0.0219(8) 0.0213(7) 0.0188(8) 0.0010(7) 0.0006(7) -0.0010(7)
C2 0.0222(8) 0.0212(8) 0.0268(9) -0.0003(7) 0.0006(8) -0.0041(8)
C3 0.0165(7) 0.0177(7) 0.0350(10) 0.0000(6) -0.0001(8) 0.0033(8)
C4 0.0216(8) 0.0224(7) 0.0265(9) 0.0021(6) 0.0040(8) 0.0051(8)
C4a 0.0214(7) 0.0200(7) 0.0186(8) 0.0026(6) 0.0013(7) 0.0029(7)
C6 0.0211(8) 0.0277(8) 0.0329(10) 0.0052(7) 0.0039(8) 0.0037(9)
C6a 0.0180(7) 0.0244(8) 0.0240(9) -0.0015(6) 0.0003(7) 0.0017(8)
C8 0.0255(8) 0.0228(7) 0.0281(10) -0.0068(7) -0.0038(8) 0.0034(8)
C8a 0.0237(7) 0.0195(7) 0.0195(8) -0.0025(6) 0.0001(7) -0.0007(7)
C9 0.0357(9) 0.0158(7) 0.0234(9) -0.0021(7) -0.0025(8) -0.0009(8)
C9a 0.0355(9) 0.0189(7) 0.0194(9) 0.0074(7) 0.0008(8) -0.0011(8)
C11 0.0368(10) 0.0319(9) 0.0255(10) 0.0153(8) 0.0002(9) -0.0032(9)
C12a 0.0244(8) 0.0244(8) 0.0179(8) 0.0038(7) 0.0027(7) 0.0005(8)
C13 0.0207(7) 0.0188(7) 0.0218(8) -0.0002(6) 0.0006(7) -0.0004(7)
C13a 0.0202(7) 0.0162(6) 0.0175(8) 0.0008(6) 0.0007(7) 0.0004(7)
C13b 0.0176(7) 0.0159(6) 0.0194(8) 0.0001(5) 0.0014(7) 0.0009(7)
C14 0.0329(10) 0.0385(11) 0.0586(17) -0.0108(9) -0.0035(12) 0.0208(13)
C15 0.0331(10) 0.0450(12) 0.0271(11) 0.0065(9) -0.0094(9) -0.0030(10)

loop_
_atom_type_symbol
_atom_type_description
_atom_type_scat_dispersion_real
_atom_type_scat_dispersion_imag
_atom_type_scat_source
C C 0.0033 0.0016
; International Tables for Crystallography (1992,
Vol.C, Tables 4.2.6.8 and 6.1.1.4)
;
H H 0.0000 0.0000
; International Tables for Crystallography (1992,
Vol.C, Tables 4.2.6.8 and 6.1.1.4)
;
N N 0.0061 0.0033
; International Tables for Crystallography (1992,
Vol.C, Tables 4.2.6.8 and 6.1.1.4)
;
O O 0.0106 0.0060
; International Tables for Crystallography (1992,
Vol.C, Tables 4.2.6.8 and 6.1.1.4)
;

loop_
_geom_angle_atom_site_label_1
_geom_angle_atom_site_label_2
_geom_angle_atom_site_label_3
_geom_angle
_geom_angle_publ_flag
C14 O3 C3 113.72(16) ?
C6a O6A H6a 109.5 ?
C8 O7 C6a 113.06(14) ?
C9a O10 C11 105.23(14) ?
C12a O12 C11 104.98(15) ?
C6 N5 C4a 108.50(14) yes
C15 N5 C4a 111.02(15) yes
C15 N5 C6 114.57(16) yes
C2 C1 C13b 124.04(18) ?
C2 C1 H1 118.0 ?
C13b C1 H1 118.0 ?
C1 C2 C3 123.67(18) ?
C1 C2 H2 118.2 ?
C3 C2 H2 118.2 ?
O3 C3 C2 105.24(16) ?
O3 C3 C4 112.96(16) ?
C2 C3 C4 111.46(14) ?
O3 C3 H3 109.0 ?
C2 C3 H3 109.0 ?
C4 C3 H3 109.0 ?
C3 C4 C4a 110.87(15) ?
C3 C4 H41 109.5 ?
C4a C4 H41 109.5 ?
C3 C4 H42 109.5 ?
C4a C4 H42 109.5 ?
H41 C4 H42 108.1 ?
N5 C4a C4 110.43(14) ?
N5 C4a C13b 106.05(14) ?
C4 C4a C13b 113.09(15) ?
N5 C4a H4a 109.1 ?
C4 C4a H4a 109.1 ?
C13b C4a H4a 109.1 ?
N5 C6 C6a 106.62(15) ?
N5 C6 H61 110.4 ?
C6a C6 H61 110.4 ?
N5 C6 H62 110.4 ?
C6a C6 H62 110.4 ?
H61 C6 H62 108.6 ?
O6A C6a O7 111.57(15) ?
O6A C6a C6 115.52(17) ?
O7 C6a C6 106.10(15) ?
O6A C6a C13b 109.89(15) ?
O7 C6a C13b 110.12(15) ?
C6 C6a C13b 103.25(14) ?
O7 C8 C8a 113.03(14) ?
O7 C8 H81 109.0 ?
C8a C8 H81 109.0 ?
O7 C8 H82 109.0 ?
C8a C8 H82 109.0 ?
H81 C8 H82 107.8 ?
C13a C8a C9 121.80(16) ?
C13a C8a C8 120.69(15) ?
C9 C8a C8 117.51(15) ?
C9a C9 C8a 117.04(16) ?
C9a C9 H9 121.5 ?
C8a C9 H9 121.5 ?
C9 C9a O10 128.24(18) ?
C9 C9a C12a 121.74(16) ?
O10 C9a C12a 110.02(16) ?
O10 C11 O12 108.36(15) ?
O10 C11 H111 110.0 ?
O12 C11 H111 110.0 ?
O10 C11 H112 110.0 ?
O12 C11 H112 110.0 ?
H111 C11 H112 108.4 ?
C13 C12a O12 128.38(16) ?
C13 C12a C9a 121.87(16) ?
O12 C12a C9a 109.72(15) ?
C12a C13 C13a 117.87(16) ?
C12a C13 H12 121.1 ?
C13a C13 H12 121.1 ?
C8a C13a C13 119.65(15) ?
C8a C13a C13b 120.72(14) ?
C13 C13a C13b 119.62(14) ?
C1 C13b C4a 112.07(14) yes
C1 C13b C6a 109.71(15) yes
C1 C13b C13a 109.63(14) yes
C4a C13b C6a 101.02(14) yes
C4a C13b C13a 112.92(15) yes
C6a C13b C13a 111.22(13) yes
O3 C14 H141 109.5 ?
O3 C14 H142 109.5 ?
H141 C14 H142 109.5 ?
O3 C14 H143 109.5 ?
H141 C14 H143 109.5 ?
H142 C14 H143 109.5 ?
N5 C15 H151 109.5 ?
N5 C15 H152 109.5 ?
H151 C15 H152 109.5 ?
N5 C15 H153 109.5 ?
H151 C15 H153 109.5 ?
H152 C15 H153 109.5 ?

loop_
_geom_bond_atom_site_label_1
_geom_bond_atom_site_label_2
_geom_bond_site_symmetry_2
_geom_bond_distance
_geom_bond_publ_flag
O3 C14 . 1.429(3) ?
O3 C3 . 1.446(2) yes
O6A C6a . 1.402(2) yes
O6A H6a . 0.84 ?
O7 C6a . 1.429(2) yes
O7 C8 . 1.428(2) yes
O10 C9a . 1.378(2) ?
O10 C11 . 1.429(3) ?
O12 C12a . 1.380(2) ?
O12 C11 . 1.442(2) ?
N5 C4a . 1.496(2) yes
N5 C6 . 1.469(3) yes
N5 C15 . 1.462(3) yes
C1 C2 . 1.331(3) yes
C1 C13b . 1.512(3) ?
C1 H1 . 0.95 ?
C2 C3 . 1.504(3) ?
C2 H2 . 0.95 ?
C3 C4 . 1.522(3) ?
C3 H3 . 1.00 ?
C4 C4a . 1.531(2) ?
C4 H41 . 0.99 ?
C4 H42 . 0.99 ?
C4a C13b . 1.554(3) ?
C4a H4a . 1.00 ?
C6 C6a . 1.524(3) ?
C6 H61 . 0.99 ?
C6 H62 . 0.99 ?
C6a C13b . 1.555(2) ?
C8 C8a . 1.509(2) ?
C8 H81 . 0.99 ?
C8 H82 . 0.99 ?
C8a C13a . 1.396(2) ?
C8a C9 . 1.409(2) ?
C9 C9a . 1.374(3) ?
C9 H9 . 0.95 ?
C9a C12a . 1.391(3) ?
C11 H111 . 0.99 ?
C11 H112 . 0.99 ?
C12a C13 . 1.373(2) ?
C13 C13a . 1.414(2) ?
C13 H12 . 0.95 ?
C13a C13b . 1.525(2) ?
C14 H141 . 0.98 ?
C14 H142 . 0.98 ?
C14 H143 . 0.98 ?
C15 H151 . 0.98 ?
C15 H152 . 0.98 ?
C15 H153 . 0.98 ?

loop_
_geom_hbond_atom_site_label_D
_geom_hbond_atom_site_label_H
_geom_hbond_atom_site_label_A
_geom_hbond_site_symmetry_A
_geom_hbond_distance_DH
_geom_hbond_distance_HA
_geom_hbond_distance_DA
_geom_hbond_angle_DHA
_geom_hbond_publ_flag
O6A H6A O3 3_456 0.84 1.97 2.7656(19) 158.6 yes

loop_
_geom_torsion_atom_site_label_1
_geom_torsion_atom_site_label_2
_geom_torsion_atom_site_label_3
_geom_torsion_atom_site_label_4
_geom_torsion
_geom_torsion_publ_flag
C13b C1 C2 C3 -0.1(3) ?
C14 O3 C3 C2 -170.94(16) ?
C14 O3 C3 C4 67.2(2) ?
C1 C2 C3 O3 -144.04(17) ?
C1 C2 C3 C4 -21.2(2) yes
C2 C1 C13b C4a -6.9(2) yes
O3 C3 C4 C4a 166.85(14) ?
C2 C3 C4 C4a 48.6(2) ?
C15 N5 C4a C4 98.00(19) ?
C6 N5 C4a C4 -135.26(17) ?
C15 N5 C4a C13b -139.15(16) ?
C6 N5 C4a C13b -12.40(19) yes
C3 C4 C4a N5 61.32(19) ?
C3 C4 C4a C13b -57.33(19) ?
C15 N5 C6 C6a 112.55(18) ?
C4a N5 C6 C6a -12.1(2) yes
C8 O7 C6a O6A -56.2(2) ?
C8 O7 C6a C6 177.20(15) ?
C8 O7 C6a C13b 66.11(19) ?
N5 C6 C6a O6A 151.63(16) ?
N5 C6 C6a O7 -84.19(18) ?
N5 C6 C6a C13b 31.6(2) ?
C6a O7 C8 C8a -50.7(2) ?
O7 C8 C8a C13a 16.1(3) yes
O7 C8 C8a C9 -164.72(18) ?
C8a C13a C13b C6a 12.9(2) yes
C13a C8a C9 C9a -0.7(3) ?
C8 C8a C9 C9a -179.88(19) ?
C8a C9 C9a O10 178.4(2) ?
C8a C9 C9a C12a -0.8(3) ?
C11 O10 C9a C9 172.4(2) ?
C11 O10 C9a C12a -8.4(2) yes
C9a O10 C11 O12 12.9(2) ?
C12a O12 C11 O10 -12.5(2) ?
C11 O12 C12a C13 -174.5(2) ?
C11 O12 C12a C9a 7.4(2) yes
C9 C9a C12a C13 1.7(3) ?
O10 C9a C12a C13 -177.7(2) ?
C9 C9a C12a O12 179.92(19) ?
O10 C9a C12a O12 0.6(2) ?
O12 C12a C13 C13a -178.86(19) ?
C9a C12a C13 C13a -1.0(3) ?
C9 C8a C13a C13 1.3(3) ?
C8 C8a C13a C13 -179.48(18) ?
C9 C8a C13a C13b -177.87(18) ?
C8 C8a C13a C13b 1.3(3) ?
C12a C13 C13a C8a -0.5(3) ?
C12a C13 C13a C13b 178.71(17) ?
C2 C1 C13b C13a 119.30(18) ?
C2 C1 C13b C6a -118.29(19) ?
C8a C13a C13b C1 134.40(18) ?
C13 C13a C13b C1 -44.8(2) ?
C8a C13a C13b C4a -99.9(2) ?
C13 C13a C13b C4a 80.9(2) ?
C13 C13a C13b C6a -166.32(17) ?
N5 C4a C13b C1 -85.79(17) ?
C4 C4a C13b C1 35.38(19) ?
N5 C4a C13b C13a 149.81(14) ?
C4 C4a C13b C13a -89.03(17) ?
N5 C4a C13b C6a 30.94(17) ?
C4 C4a C13b C6a 152.10(14) ?
O6A C6a C13b C1 -42.98(19) ?
O7 C6a C13b C1 -166.27(14) ?
C6 C6a C13b C1 80.80(18) ?
O6A C6a C13b C13a 78.49(19) ?
O7 C6a C13b C13a -44.8(2) ?
C6 C6a C13b C13a -157.74(16) ?
O6A C6a C13b C4a -161.43(14) ?
O7 C6a C13b C4a 75.28(17) ?
C6 C6a C13b C4a -37.65(18) ?

loop_
_cod_related_entry_id
_cod_related_entry_database
_cod_related_entry_code
1 ChemSpider 4479445
